data_4020329
loop_
_publ_author_name
'Takanori Suzuki'
'Koji Ichioka'
'Hiroki Higuchi'
'Hidetoshi Kawai'
'Kenshu Fujiwara'
'Masakazu Ohkita'
'Takashi Tsuji'
'Yasutake Takahashi'

_journal_name_full 'Journal of Organic Chemistry'
_journal_page_first 5592
_journal_page_last 5598
_journal_paper_doi 10.1021/jo0505324
_journal_volume 70
_journal_year 2005
_chemical_formula_sum 'C28 H28 O5'
_chemical_formula_weight 444.53
_space_group_IT_number 14
_symmetry_cell_setting monoclinic
_symmetry_space_group_name_Hall '-P 2ybc'
_symmetry_space_group_name_H-M 'P 1 21/c 1'
_cell_angle_alpha 90
_cell_angle_beta 102.306(7)
_cell_angle_gamma 90
_cell_formula_units_Z 4
_cell_length_a 11.072(5)
_cell_length_b 8.503(4)
_cell_length_c 24.75(1)
_cell_measurement_temperature 153.1
_cell_volume 2276(1)
_exptl_crystal_density_diffrn 1.297
_cod_original_sg_symbol_H-M 'P 21/c'
_cod_original_formula_sum 'C28 H28 O5 '
_cod_database_code 4020329

loop_
_symmetry_equiv_pos_as_xyz
x,y,z
-x,1/2+y,1/2-z
-x,-y,-z
x,1/2-y,1/2+z

loop_
_atom_site_label
_atom_site_type_symbol
_atom_site_fract_x
_atom_site_fract_y
_atom_site_fract_z
_atom_site_U_iso_or_equiv
_atom_site_adp_type
_atom_site_occupancy
_atom_site_calc_flag
_atom_site_refinement_flags
_atom_site_disorder_assembly
_atom_site_disorder_group
O(1) O 0.3657(2) 0.0775(3) 0.42591(9) 0.0236(7) Uani 1.00 d . . .
O(2) O 0.2482(2) 0.3129(3) 0.30439(9) 0.0230(7) Uani 1.00 d . . .
O(3) O 0.0923(2) 0.6983(3) 0.4710(1) 0.0328(8) Uani 1.00 d . . .
O(4) O -0.0923(2) -0.2778(3) 0.3080(1) 0.0321(8) Uani 1.00 d . . .
O(5) O 0.5681(3) -0.1232(4) 0.4577(1) 0.056(1) Uani 1.00 d . . .
C(1) C 0.3639(3) 0.2151(4) 0.3917(1) 0.0183(9) Uani 1.00 d . . .
C(2) C 0.2985(3) 0.1684(4) 0.3295(1) 0.0189(9) Uani 1.00 d . . .
C(3) C 0.4076(3) 0.1228(4) 0.3035(1) 0.0184(9) Uani 1.00 d . . .
C(4) C 0.4136(3) 0.0535(4) 0.2547(2) 0.026(1) Uani 1.00 d . . .
C(5) C 0.5289(4) 0.0473(4) 0.2386(2) 0.029(1) Uani 1.00 d . . .
C(6) C 0.6347(3) 0.1104(4) 0.2699(2) 0.027(1) Uani 1.00 d . . .
C(7) C 0.6309(3) 0.1823(4) 0.3216(2) 0.0226(10) Uani 1.00 d . . .
C(8) C 0.7307(3) 0.2558(4) 0.3590(2) 0.026(1) Uani 1.00 d . . .
C(9) C 0.7114(3) 0.3229(4) 0.4067(2) 0.028(1) Uani 1.00 d . . .
C(10) C 0.5946(3) 0.3198(4) 0.4219(1) 0.0254(10) Uani 1.00 d . . .
C(11) C 0.4967(3) 0.2501(4) 0.3866(1) 0.0194(9) Uani 1.00 d . . .
C(12) C 0.5163(3) 0.1846(4) 0.3368(1) 0.0186(9) Uani 1.00 d . . .
C(13) C 0.2979(3) 0.3463(4) 0.4145(1) 0.0204(9) Uani 1.00 d . . .
C(14) C 0.1954(3) 0.3126(4) 0.4374(1) 0.0233(10) Uani 1.00 d . . .
C(15) C 0.1298(3) 0.4325(4) 0.4562(1) 0.025(1) Uani 1.00 d . . .
C(16) C 0.1658(3) 0.5883(4) 0.4529(1) 0.0235(10) Uani 1.00 d . . .
C(17) C 0.2690(3) 0.6234(4) 0.4320(1) 0.0244(10) Uani 1.00 d . . .
C(18) C 0.3335(3) 0.5023(4) 0.4127(1) 0.0228(10) Uani 1.00 d . . .
C(19) C 0.1284(4) 0.8594(4) 0.4683(2) 0.038(1) Uani 1.00 d . . .
C(20) C 0.1974(3) 0.0458(4) 0.3248(1) 0.0197(9) Uani 1.00 d . . .
C(21) C 0.2206(3) -0.1137(4) 0.3198(1) 0.0220(9) Uani 1.00 d . . .
C(22) C 0.1270(3) -0.2253(4) 0.3138(1) 0.0234(10) Uani 1.00 d . . .
C(23) C 0.0079(3) -0.1776(4) 0.3138(1) 0.0248(10) Uani 1.00 d . . .
C(24) C -0.0180(3) -0.0192(4) 0.3194(2) 0.026(1) Uani 1.00 d . . .
C(25) C 0.0755(3) 0.0910(4) 0.3243(1) 0.0246(10) Uani 1.00 d . . .
C(26) C -0.0656(4) -0.4404(5) 0.3194(2) 0.044(1) Uani 1.00 d . . .
C(27) C 0.691(1) -0.1543(9) 0.4236(4) 0.179(4) Uani 1.00 d . . .
C(28) C 0.6202(7) -0.2235(8) 0.3929(7) 0.226(6) Uani 1.00 d . . .
H(1) H 0.3727 0.1104 0.4618 0.0313 Uiso 1.00 calc . . .
H(2) H 0.2169 0.3084 0.2686 0.0313 Uiso 1.00 calc . . .
H(3) H 0.5264 -0.0123 0.4458 0.0313 Uiso 1.00 calc . . .
H(4) H 0.3403 0.0091 0.2315 0.0318 Uiso 1.00 calc . . .
H(5) H 0.5329 -0.0030 0.2043 0.0334 Uiso 1.00 calc . . .
H(6) H 0.7114 0.1063 0.2575 0.0330 Uiso 1.00 calc . . .
H(7) H 0.8112 0.2568 0.3509 0.0318 Uiso 1.00 calc . . .
H(8) H 0.7798 0.3751 0.4307 0.0333 Uiso 1.00 calc . . .
H(9) H 0.5845 0.3649 0.4562 0.0308 Uiso 1.00 calc . . .
H(10) H 0.1696 0.2051 0.4397 0.0279 Uiso 1.00 calc . . .
H(11) H 0.0593 0.4079 0.4718 0.0319 Uiso 1.00 calc . . .
H(12) H 0.2965 0.7307 0.4308 0.0294 Uiso 1.00 calc . . .
H(13) H 0.4042 0.5257 0.3975 0.0271 Uiso 1.00 calc . . .
H(14) H 0.3038 -0.1475 0.3206 0.0269 Uiso 1.00 calc . . .
H(15) H 0.1455 -0.3355 0.3100 0.0274 Uiso 1.00 calc . . .
H(16) H -0.1011 0.0138 0.3193 0.0333 Uiso 1.00 calc . . .
H(17) H 0.0565 0.2005 0.3279 0.0308 Uiso 1.00 calc . . .
H(18) H 0.2095 0.8761 0.4901 0.0477 Uiso 1.00 calc . . .
H(19) H 0.1287 0.8880 0.4308 0.0477 Uiso 1.00 calc . . .
H(20) H 0.0723 0.9275 0.4814 0.0477 Uiso 1.00 calc . . .
H(21) H -0.1396 -0.5009 0.3136 0.0545 Uiso 1.00 calc . . .
H(22) H -0.0161 -0.4803 0.2943 0.0545 Uiso 1.00 calc . . .
H(23) H -0.0204 -0.4548 0.3560 0.0545 Uiso 1.00 calc . . .
H(24) H 0.7246 -0.0635 0.4103 0.2057 Uiso 1.00 calc . . .
H(25) H 0.7572 -0.2179 0.4437 0.2057 Uiso 1.00 calc . . .
H(26) H 0.5591 -0.1569 0.3701 0.2295 Uiso 1.00 calc . . .
H(27) H 0.6649 -0.2691 0.3628 0.2295 Uiso 1.00 calc . . .
H(28) H 0.5849 -0.3089 0.4053 0.2295 Uiso 1.00 calc . . .

loop_
_atom_site_aniso_label
_atom_site_aniso_U_11
_atom_site_aniso_U_22
_atom_site_aniso_U_33
_atom_site_aniso_U_12
_atom_site_aniso_U_13
_atom_site_aniso_U_23
O(1) 0.029(1) 0.023(1) 0.021(1) 0.001(1) 0.008(1) 0.003(1)
O(2) 0.028(1) 0.019(1) 0.020(1) 0.003(1) 0.002(1) 0.002(1)
O(3) 0.038(2) 0.026(1) 0.038(2) 0.006(1) 0.017(1) -0.002(1)
O(4) 0.026(1) 0.035(2) 0.034(2) -0.012(1) 0.002(1) 0.002(1)
O(5) 0.062(2) 0.057(2) 0.056(2) 0.031(2) 0.031(2) 0.006(2)
C(1) 0.020(2) 0.019(2) 0.015(2) -0.001(1) 0.004(1) 0.002(1)
C(2) 0.020(2) 0.018(2) 0.018(2) 0.003(1) 0.004(1) 0.001(1)
C(3) 0.021(2) 0.017(2) 0.018(2) 0.000(1) 0.007(1) 0.002(1)
C(4) 0.026(2) 0.026(2) 0.027(2) -0.003(2) 0.008(2) -0.004(2)
C(5) 0.035(2) 0.029(2) 0.026(2) 0.000(2) 0.015(2) -0.003(2)
C(6) 0.027(2) 0.027(2) 0.031(2) 0.004(2) 0.016(2) 0.003(2)
C(7) 0.024(2) 0.016(2) 0.029(2) 0.002(2) 0.009(2) 0.005(2)
C(8) 0.019(2) 0.023(2) 0.038(2) -0.001(2) 0.008(2) 0.007(2)
C(9) 0.024(2) 0.026(2) 0.031(2) -0.002(2) 0.000(2) 0.001(2)
C(10) 0.029(2) 0.025(2) 0.022(2) 0.002(2) 0.002(2) 0.000(2)
C(11) 0.018(2) 0.019(2) 0.021(2) 0.001(2) 0.005(1) 0.005(1)
C(12) 0.020(2) 0.016(2) 0.021(2) 0.002(2) 0.007(1) 0.003(1)
C(13) 0.022(2) 0.023(2) 0.014(2) 0.001(2) 0.000(1) 0.000(1)
C(14) 0.025(2) 0.023(2) 0.024(2) -0.002(2) 0.009(2) 0.001(2)
C(15) 0.024(2) 0.029(2) 0.025(2) 0.000(2) 0.009(2) 0.002(2)
C(16) 0.023(2) 0.026(2) 0.020(2) 0.006(2) 0.003(2) -0.002(2)
C(17) 0.028(2) 0.022(2) 0.022(2) 0.001(2) 0.003(2) 0.000(2)
C(18) 0.023(2) 0.025(2) 0.022(2) -0.001(2) 0.008(2) 0.002(2)
C(19) 0.053(3) 0.023(2) 0.042(3) 0.010(2) 0.019(2) -0.003(2)
C(20) 0.019(2) 0.021(2) 0.018(2) 0.000(2) 0.003(1) -0.001(1)
C(21) 0.018(2) 0.025(2) 0.024(2) 0.003(2) 0.007(2) 0.000(2)
C(22) 0.029(2) 0.020(2) 0.021(2) -0.004(2) 0.005(2) -0.001(1)
C(23) 0.024(2) 0.030(2) 0.018(2) -0.009(2) 0.001(2) 0.001(2)
C(24) 0.018(2) 0.033(2) 0.028(2) 0.001(2) 0.005(2) -0.002(2)
C(25) 0.026(2) 0.023(2) 0.025(2) 0.000(2) 0.005(2) -0.002(2)
C(26) 0.047(3) 0.037(2) 0.039(3) -0.019(2) -0.007(2) 0.015(2)
C(27) 0.28(1) 0.089(6) 0.098(6) -0.083(7) -0.116(8) 0.058(5)
C(28) 0.058(5) 0.033(4) 0.54(2) 0.004(4) -0.041(9) 0.000(8)

loop_
_geom_bond_atom_site_label_1
_geom_bond_atom_site_label_2
_geom_bond_distance
_geom_bond_site_symmetry_1
_geom_bond_site_symmetry_2
_geom_bond_publ_flag
O(1) C(1) 1.442(4) . . yes
O(2) C(2) 1.435(4) . . yes
O(3) C(16) 1.376(4) . . yes
O(3) C(19) 1.433(5) . . yes
O(4) C(23) 1.382(4) . . yes
O(4) C(26) 1.430(5) . . yes
O(5) C(27) 1.77(1) . . yes
C(1) C(2) 1.604(5) . . yes
C(1) C(11) 1.531(5) . . yes
C(1) C(13) 1.508(5) . . yes
C(2) C(3) 1.534(5) . . yes
C(2) C(20) 1.516(5) . . yes
C(3) C(4) 1.360(5) . . yes
C(3) C(12) 1.407(5) . . yes
C(4) C(5) 1.417(5) . . yes
C(5) C(6) 1.369(5) . . yes
C(6) C(7) 1.426(5) . . yes
C(7) C(8) 1.426(5) . . yes
C(7) C(12) 1.398(5) . . yes
C(8) C(9) 1.367(5) . . yes
C(9) C(10) 1.422(5) . . yes
C(10) C(11) 1.373(5) . . yes
C(11) C(12) 1.412(5) . . yes
C(13) C(14) 1.401(5) . . yes
C(13) C(18) 1.388(5) . . yes
C(14) C(15) 1.389(5) . . yes
C(15) C(16) 1.390(5) . . yes
C(16) C(17) 1.385(5) . . yes
C(17) C(18) 1.394(5) . . yes
C(20) C(21) 1.391(5) . . yes
C(20) C(25) 1.401(5) . . yes
C(21) C(22) 1.389(5) . . yes
C(22) C(23) 1.380(5) . . yes
C(23) C(24) 1.390(5) . . yes
C(24) C(25) 1.382(5) . . yes
C(27) C(28) 1.13(1) . . yes
